data_7246119
loop_
_publ_author_name
'Kakimoto, Yuna'
'Ikemura, Ryoya'
'Imai, Yoshitane'
'Tohnai, Norimitsu'
'Yamazaki, Shoko'
'Nakata, Eiji'
'Takashima, Hiroshi'

_publ_section_title
;
 Circularly polarised luminescence from excimer emission of anthracene
 derivatives complexed with \g-cyclodextrin in the solid state
;
_journal_issue 3
_journal_name_full 'RSC Advances'
_journal_page_first 1914
_journal_page_last 1922
_journal_paper_doi 10.1039/D2RA07971B
_journal_volume 13
_journal_year 2023
_chemical_formula_moiety 'C19 H19 N O'
_chemical_formula_sum 'C19 H19 N O'
_chemical_formula_weight 277.37
_space_group_crystal_system orthorhombic
_space_group_IT_number 61
_space_group_name_Hall '-P 2ac 2ab'
_space_group_name_H-M_alt 'P b c a'
_atom_sites_solution_hydrogens geom
_atom_sites_solution_primary direct
_atom_sites_solution_secondary difmap
_audit_update_record
;
2022-02-03 deposited with the CCDC.	2023-01-05 downloaded from the CCDC.
;
_cell_angle_alpha 90.0000
_cell_angle_beta 90.0000
_cell_angle_gamma 90.0000
_cell_formula_units_Z 8
_cell_length_a 9.74760(16)
_cell_length_b 9.04653(15)
_cell_length_c 34.1643(7)
_cell_measurement_reflns_used 9281
_cell_measurement_temperature 123
_cell_measurement_theta_max 74.28
_cell_measurement_theta_min 4.49
_cell_volume 3012.67(9)
_computing_cell_refinement 'CrysAlisPro 1.171.40.43a (Rigaku OD, 2019)'
_computing_data_collection 'CrysAlisPro 1.171.40.43a (Rigaku OD, 2019)'
_computing_data_reduction 'CrysAlisPro 1.171.40.43a (Rigaku OD, 2019)'
_computing_molecular_graphics 'CrystalStructure 4.2.5'
_computing_publication_material 'CrystalStructure 4.2.5 (Rigaku, 2017)'
_computing_structure_refinement 'SHELXL97 (Sheldrick, 2008)'
_computing_structure_solution 'SIR92 (Altomare, et al., 1994)'
_diffrn_ambient_temperature 123
_diffrn_detector_area_resol_mean 10.000
_diffrn_measured_fraction_theta_full 0.995
_diffrn_measured_fraction_theta_max 0.995
_diffrn_measurement_device_type 'Rigaku XtaLAB P200'
_diffrn_measurement_method \w
_diffrn_radiation_type 'Cu K\a'
_diffrn_radiation_wavelength 1.54184
_diffrn_reflns_av_R_equivalents 0.0537
_diffrn_reflns_Laue_measured_fraction_full 0.000
_diffrn_reflns_Laue_measured_fraction_max 0.000
_diffrn_reflns_limit_h_max 11
_diffrn_reflns_limit_h_min -12
_diffrn_reflns_limit_k_max 11
_diffrn_reflns_limit_k_min -11
_diffrn_reflns_limit_l_max 42
_diffrn_reflns_limit_l_min -42
_diffrn_reflns_number 16843
_diffrn_reflns_point_group_measured_fraction_full 0.000
_diffrn_reflns_point_group_measured_fraction_max 0.000
_diffrn_reflns_theta_full 74.250
_diffrn_reflns_theta_max 74.250
_diffrn_reflns_theta_min 5.179
_diffrn_standards_number 0
_exptl_absorpt_coefficient_mu 0.584
_exptl_absorpt_correction_T_max 0.890
_exptl_absorpt_correction_T_min 0.677
_exptl_absorpt_correction_type multi-scan
_exptl_absorpt_process_details
;
CrysAlisPro 1.171.40.43a (Rigaku Oxford Diffraction, 2019)
Empirical absorption correction using spherical harmonics,
 implemented in SCALE3 ABSPACK scaling algorithm.
;
_exptl_crystal_colour colorless
_exptl_crystal_density_diffrn 1.223
_exptl_crystal_density_method 'not measured'
_exptl_crystal_description prism
_exptl_crystal_F_000 1184.00
_exptl_crystal_size_max 0.400
_exptl_crystal_size_mid 0.300
_exptl_crystal_size_min 0.200
_refine_diff_density_max 0.17
_refine_diff_density_min -0.26
_refine_ls_extinction_method none
_refine_ls_goodness_of_fit_ref 1.046
_refine_ls_hydrogen_treatment refxyz
_refine_ls_number_parameters 266
_refine_ls_number_reflns 3056
_refine_ls_number_restraints 0
_refine_ls_R_factor_all 0.0433
_refine_ls_R_factor_gt 0.0410
_refine_ls_shift/su_max 0.001
_refine_ls_structure_factor_coef Fsqd
_refine_ls_weighting_details 'w = 1/[\s^2^(Fo^2^)+(0.0730P)^2^+0.4866P] where P=(Fo^2^+2Fc^2^)/3'
_refine_ls_weighting_scheme calc
_refine_ls_wR_factor_gt 0.1126
_refine_ls_wR_factor_ref 0.1155
_reflns_number_gt 2847
_reflns_number_total 3056
_reflns_threshold_expression F^2^>2.0\s(F^2^)
_cod_data_source_file d2ra07971b2.cif
_cod_data_source_block xcalibur
_cod_database_code 7246119

loop_
_space_group_symop_id
_space_group_symop_operation_xyz
1 +X,+Y,+Z
2 1/2+X,1/2-Y,-Z
3 -X,1/2+Y,1/2-Z
4 1/2-X,-Y,1/2+Z
5 -X,-Y,-Z
6 -1/2-X,-1/2+Y,+Z
7 +X,-1/2-Y,-1/2+Z
8 -1/2+X,+Y,-1/2-Z

loop_
_atom_site_label
_atom_site_type_symbol
_atom_site_fract_x
_atom_site_fract_y
_atom_site_fract_z
_atom_site_U_iso_or_equiv
_atom_site_adp_type
_atom_site_occupancy
_atom_site_symmetry_multiplicity
_atom_site_calc_flag
_atom_site_refinement_flags
_atom_site_disorder_assembly
_atom_site_disorder_group
O1 O 0.86794(7) 0.76521(8) 0.65995(2) 0.0255(2) Uani 1 1 d . . .
N1 N 0.75194(9) 0.54848(9) 0.66016(2) 0.0201(2) Uani 1 1 d . . .
C1 C 1.04938(10) 0.55056(10) 0.61122(3) 0.0209(2) Uani 1 1 d . . .
C2 C 0.98221(11) 0.62886(11) 0.58023(3) 0.0256(2) Uani 1 1 d . . .
C3 C 1.03353(12) 0.62851(13) 0.54325(3) 0.0324(3) Uani 1 1 d . . .
C4 C 1.15601(13) 0.54998(14) 0.53419(3) 0.0356(3) Uani 1 1 d . . .
C5 C 1.22359(12) 0.47455(13) 0.56270(3) 0.0308(3) Uani 1 1 d . . .
C6 C 1.17423(10) 0.47271(11) 0.60220(3) 0.0236(2) Uani 1 1 d . . .
C7 C 1.24210(10) 0.39609(11) 0.63186(3) 0.0249(2) Uani 1 1 d . . .
C8 C 1.19124(10) 0.39154(10) 0.67010(3) 0.0224(2) Uani 1 1 d . . .
C9 C 1.25999(11) 0.31148(11) 0.70034(4) 0.0283(3) Uani 1 1 d . . .
C10 C 1.20904(12) 0.30725(12) 0.73732(3) 0.0306(3) Uani 1 1 d . . .
C11 C 1.08593(12) 0.38414(12) 0.74685(3) 0.0278(2) Uani 1 1 d . . .
C12 C 1.01660(10) 0.46163(10) 0.71889(3) 0.0228(2) Uani 1 1 d . . .
C13 C 1.06550(10) 0.46702(10) 0.67941(3) 0.0197(2) Uani 1 1 d . . .
C14 C 0.99710(10) 0.54499(10) 0.64958(3) 0.0191(2) Uani 1 1 d . . .
C15 C 0.86637(10) 0.62844(10) 0.65766(3) 0.0194(2) Uani 1 1 d . . .
C16 C 0.61538(10) 0.61600(11) 0.65871(3) 0.0223(2) Uani 1 1 d . . .
C17 C 0.58317(10) 0.67630(11) 0.61789(3) 0.0249(2) Uani 1 1 d . . .
C18 C 0.59343(11) 0.56201(12) 0.58533(3) 0.0284(3) Uani 1 1 d . . .
C19 C 0.57058(15) 0.63109(18) 0.54523(4) 0.0435(3) Uani 1 1 d . . .
H1 H 0.8998(15) 0.6841(15) 0.5860(4) 0.030(3) Uiso 1 1 d . . .
H2 H 0.9846(15) 0.6846(16) 0.5219(5) 0.038(4) Uiso 1 1 d . . .
H3 H 1.1916(17) 0.5515(17) 0.5067(5) 0.044(4) Uiso 1 1 d . . .
H4 H 1.3065(16) 0.4179(17) 0.5573(5) 0.040(4) Uiso 1 1 d . . .
H5 H 1.3250(14) 0.3433(15) 0.6258(4) 0.028(3) Uiso 1 1 d . . .
H6 H 1.3450(16) 0.2612(16) 0.6935(4) 0.035(3) Uiso 1 1 d . . .
H7 H 1.2565(16) 0.2505(17) 0.7574(5) 0.040(4) Uiso 1 1 d . . .
H8 H 1.0511(15) 0.3805(17) 0.7737(4) 0.038(4) Uiso 1 1 d . . .
H9 H 0.9337(15) 0.5141(15) 0.7257(4) 0.029(3) Uiso 1 1 d . . .
H10 H 0.7559(14) 0.4506(16) 0.6581(4) 0.029(3) Uiso 1 1 d . . .
H11 H 0.6116(13) 0.6957(14) 0.6783(4) 0.025(3) Uiso 1 1 d . . .
H12 H 0.5472(14) 0.5364(14) 0.6662(4) 0.027(3) Uiso 1 1 d . . .
H13 H 0.6451(14) 0.7639(16) 0.6119(4) 0.032(3) Uiso 1 1 d . . .
H14 H 0.4890(14) 0.7179(15) 0.6187(4) 0.030(3) Uiso 1 1 d . . .
H15 H 0.6855(16) 0.5133(16) 0.5861(4) 0.033(3) Uiso 1 1 d . . .
H16 H 0.5239(15) 0.4808(16) 0.5908(4) 0.035(4) Uiso 1 1 d . . .
H17 H 0.6425(18) 0.708(2) 0.5403(5) 0.055(5) Uiso 1 1 d . . .
H18 H 0.4806(19) 0.681(2) 0.5442(5) 0.053(5) Uiso 1 1 d . . .
H19 H 0.5777(18) 0.556(2) 0.5233(6) 0.058(5) Uiso 1 1 d . . .

loop_
_atom_site_aniso_label
_atom_site_aniso_U_11
_atom_site_aniso_U_22
_atom_site_aniso_U_33
_atom_site_aniso_U_23
_atom_site_aniso_U_13
_atom_site_aniso_U_12
O1 0.0271(4) 0.0147(3) 0.0347(4) -0.0027(3) -0.0025(3) 0.0004(3)
N1 0.0202(4) 0.0144(4) 0.0258(4) -0.0002(3) -0.0015(3) 0.0021(3)
C1 0.0224(5) 0.0168(4) 0.0237(5) -0.0014(3) -0.0013(4) -0.0050(3)
C2 0.0267(5) 0.0237(5) 0.0263(5) 0.0015(4) -0.0015(4) -0.0032(4)
C3 0.0359(6) 0.0357(6) 0.0256(5) 0.0049(4) -0.0021(4) -0.0062(5)
C4 0.0376(6) 0.0441(7) 0.0251(5) -0.0012(4) 0.0055(5) -0.0071(5)
C5 0.0275(5) 0.0347(6) 0.0304(6) -0.0043(4) 0.0067(4) -0.0039(5)
C6 0.0228(5) 0.0216(5) 0.0264(5) -0.0036(4) 0.0021(4) -0.0047(4)
C7 0.0199(5) 0.0216(5) 0.0332(5) -0.0041(4) 0.0017(4) 0.0006(4)
C8 0.0208(5) 0.0170(5) 0.0294(5) -0.0020(4) -0.0029(4) -0.0012(3)
C9 0.0234(5) 0.0240(5) 0.0375(6) 0.0000(4) -0.0055(4) 0.0040(4)
C10 0.0302(5) 0.0290(5) 0.0326(6) 0.0056(4) -0.0096(4) 0.0021(4)
C11 0.0305(5) 0.0280(5) 0.0250(5) 0.0019(4) -0.0038(4) -0.0010(4)
C12 0.0234(5) 0.0202(5) 0.0249(5) -0.0011(4) -0.0016(4) 0.0002(4)
C13 0.0208(5) 0.0143(4) 0.0241(5) -0.0024(3) -0.0020(4) -0.0021(3)
C14 0.0197(4) 0.0140(4) 0.0237(5) -0.0016(3) -0.0018(4) -0.0026(3)
C15 0.0240(5) 0.0164(4) 0.0178(4) -0.0005(3) -0.0026(3) 0.0008(3)
C16 0.0202(5) 0.0205(5) 0.0262(5) -0.0013(4) -0.0003(4) 0.0039(4)
C17 0.0246(5) 0.0222(5) 0.0279(5) 0.0011(4) -0.0033(4) 0.0046(4)
C18 0.0271(5) 0.0305(6) 0.0275(5) -0.0025(4) -0.0042(4) -0.0007(4)
C19 0.0431(7) 0.0599(9) 0.0276(6) 0.0030(6) -0.0054(5) -0.0031(6)

loop_
_atom_type_symbol
_atom_type_description
_atom_type_scat_dispersion_real
_atom_type_scat_dispersion_imag
_atom_type_scat_source
C C 0.0181 0.0091
;
International Tables for Crystallography
(Vol. C, Tables 4.2.6.8 and 6.1.1.4)
;
H H 0.0000 0.0000
;
International Tables for Crystallography
(Vol. C, Table 6.1.1.4)
;
N N 0.0311 0.0180
;
International Tables for Crystallography
(Vol. C, Tables 4.2.6.8 and 6.1.1.4)
;
O O 0.0492 0.0322
;
International Tables for Crystallography
(Vol. C, Tables 4.2.6.8 and 6.1.1.4)
;

loop_
_geom_angle_atom_site_label_1
_geom_angle_atom_site_label_2
_geom_angle_atom_site_label_3
_geom_angle
_geom_angle_site_symmetry_1
_geom_angle_site_symmetry_3
_geom_angle_publ_flag
C15 N1 C16 122.15(8) . . ?
C15 N1 H10 119.9(9) . . ?
C16 N1 H10 116.9(9) . . ?
C14 C1 C2 122.73(9) . . ?
C14 C1 C6 119.20(9) . . ?
C2 C1 C6 118.06(9) . . ?
C3 C2 C1 121.18(10) . . ?
C3 C2 H1 119.7(8) . . ?
C1 C2 H1 119.1(8) . . ?
C2 C3 C4 120.80(11) . . ?
C2 C3 H2 119.8(9) . . ?
C4 C3 H2 119.4(9) . . ?
C5 C4 C3 120.09(11) . . ?
C5 C4 H3 120.7(9) . . ?
C3 C4 H3 119.2(9) . . ?
C4 C5 C6 121.19(10) . . ?
C4 C5 H4 122.0(9) . . ?
C6 C5 H4 116.8(9) . . ?
C7 C6 C5 122.06(10) . . ?
C7 C6 C1 119.27(9) . . ?
C5 C6 C1 118.66(10) . . ?
C6 C7 C8 121.69(9) . . ?
C6 C7 H5 119.3(8) . . ?
C8 C7 H5 119.0(8) . . ?
C7 C8 C9 121.63(9) . . ?
C7 C8 C13 119.66(9) . . ?
C9 C8 C13 118.70(10) . . ?
C10 C9 C8 121.03(10) . . ?
C10 C9 H6 121.5(9) . . ?
C8 C9 H6 117.5(9) . . ?
C9 C10 C11 120.45(10) . . ?
C9 C10 H7 119.8(9) . . ?
C11 C10 H7 119.8(9) . . ?
C12 C11 C10 120.54(10) . . ?
C12 C11 H8 120.1(9) . . ?
C10 C11 H8 119.4(9) . . ?
C11 C12 C13 120.82(9) . . ?
C11 C12 H9 119.8(8) . . ?
C13 C12 H9 119.3(8) . . ?
C14 C13 C12 122.80(9) . . ?
C14 C13 C8 118.77(9) . . ?
C12 C13 C8 118.42(9) . . ?
C1 C14 C13 121.40(9) . . ?
C1 C14 C15 117.32(8) . . ?
C13 C14 C15 121.27(9) . . ?
O1 C15 N1 123.24(9) . . ?
O1 C15 C14 120.08(9) . . ?
N1 C15 C14 116.60(8) . . ?
N1 C16 C17 111.45(8) . . ?
N1 C16 H11 108.4(8) . . ?
C17 C16 H11 110.5(8) . . ?
N1 C16 H12 107.0(7) . . ?
C17 C16 H12 110.4(8) . . ?
H11 C16 H12 109.0(10) . . ?
C18 C17 C16 114.24(8) . . ?
C18 C17 H13 110.0(8) . . ?
C16 C17 H13 109.9(8) . . ?
C18 C17 H14 109.8(8) . . ?
C16 C17 H14 107.4(8) . . ?
H13 C17 H14 105.0(11) . . ?
C17 C18 C19 111.67(10) . . ?
C17 C18 H15 109.9(8) . . ?
C19 C18 H15 109.6(8) . . ?
C17 C18 H16 108.2(8) . . ?
C19 C18 H16 111.3(8) . . ?
H15 C18 H16 106.0(12) . . ?
C18 C19 H17 109.5(10) . . ?
C18 C19 H18 110.6(10) . . ?
H17 C19 H18 107.1(14) . . ?
C18 C19 H19 112.3(10) . . ?
H17 C19 H19 107.2(15) . . ?
H18 C19 H19 110.0(14) . . ?

loop_
_geom_bond_atom_site_label_1
_geom_bond_atom_site_label_2
_geom_bond_distance
_geom_bond_site_symmetry_2
_geom_bond_publ_flag
O1 C15 1.2399(12) . ?
N1 C15 1.3322(13) . ?
N1 C16 1.4654(12) . ?
N1 H10 0.889(14) . ?
C1 C14 1.4072(14) . ?
C1 C2 1.4322(14) . ?
C1 C6 1.4394(14) . ?
C2 C3 1.3589(16) . ?
C2 H1 0.966(15) . ?
C3 C4 1.4232(18) . ?
C3 H2 1.008(15) . ?
C4 C5 1.3594(18) . ?
C4 H3 1.003(17) . ?
C5 C6 1.4330(15) . ?
C5 H4 0.974(16) . ?
C6 C7 1.3944(15) . ?
C7 C8 1.3981(15) . ?
C7 H5 0.962(14) . ?
C8 C9 1.4287(15) . ?
C8 C13 1.4387(13) . ?
C9 C10 1.3579(17) . ?
C9 H6 0.974(15) . ?
C10 C11 1.4247(16) . ?
C10 H7 0.974(16) . ?
C11 C12 1.3640(15) . ?
C11 H8 0.978(15) . ?
C12 C13 1.4312(14) . ?
C12 H9 0.966(14) . ?
C13 C14 1.4074(14) . ?
C14 C15 1.5067(13) . ?
C16 C17 1.5301(14) . ?
C16 H11 0.983(13) . ?
C16 H12 1.013(14) . ?
C17 C18 1.5221(15) . ?
C17 H13 1.017(15) . ?
C17 H14 0.993(14) . ?
C18 C19 1.5221(16) . ?
C18 H15 1.001(15) . ?
C18 H16 1.017(15) . ?
C19 H17 1.004(19) . ?
C19 H18 0.989(18) . ?
C19 H19 1.015(19) . ?

loop_
_geom_hbond_atom_site_label_D
_geom_hbond_atom_site_label_H
_geom_hbond_atom_site_label_A
_geom_hbond_site_symmetry_D
_geom_hbond_site_symmetry_H
_geom_hbond_site_symmetry_A
_geom_hbond_distance_DA
_geom_hbond_distance_DH
_geom_hbond_distance_HA
_geom_hbond_angle_DHA
_geom_hbond_publ_flag
N1 H10 O1 . . 6_755 2.8165(11) 0.889(15) 2.068(14) 141.3(12) no

loop_
_geom_torsion_atom_site_label_1
_geom_torsion_atom_site_label_2
_geom_torsion_atom_site_label_3
_geom_torsion_atom_site_label_4
_geom_torsion
_geom_torsion_site_symmetry_1
_geom_torsion_site_symmetry_2
_geom_torsion_site_symmetry_3
_geom_torsion_site_symmetry_4
_geom_torsion_publ_flag
C14 C1 C2 C3 -178.13(9) . . . . ?
C6 C1 C2 C3 0.80(15) . . . . ?
C1 C2 C3 C4 0.01(17) . . . . ?
C2 C3 C4 C5 -0.27(18) . . . . ?
C3 C4 C5 C6 -0.30(18) . . . . ?
C4 C5 C6 C7 -179.97(10) . . . . ?
C4 C5 C6 C1 1.11(16) . . . . ?
C14 C1 C6 C7 -1.32(14) . . . . ?
C2 C1 C6 C7 179.72(9) . . . . ?
C14 C1 C6 C5 177.64(9) . . . . ?
C2 C1 C6 C5 -1.33(13) . . . . ?
C5 C6 C7 C8 -178.23(9) . . . . ?
C1 C6 C7 C8 0.69(15) . . . . ?
C6 C7 C8 C9 179.21(9) . . . . ?
C6 C7 C8 C13 0.21(15) . . . . ?
C7 C8 C9 C10 -179.61(10) . . . . ?
C13 C8 C9 C10 -0.60(15) . . . . ?
C8 C9 C10 C11 -0.58(16) . . . . ?
C9 C10 C11 C12 0.78(17) . . . . ?
C10 C11 C12 C13 0.23(16) . . . . ?
C11 C12 C13 C14 179.73(9) . . . . ?
C11 C12 C13 C8 -1.39(14) . . . . ?
C7 C8 C13 C14 -0.48(13) . . . . ?
C9 C8 C13 C14 -179.51(8) . . . . ?
C7 C8 C13 C12 -179.41(8) . . . . ?
C9 C8 C13 C12 1.56(13) . . . . ?
C2 C1 C14 C13 179.98(8) . . . . ?
C6 C1 C14 C13 1.07(13) . . . . ?
C2 C1 C14 C15 -1.23(13) . . . . ?
C6 C1 C14 C15 179.86(8) . . . . ?
C12 C13 C14 C1 178.71(8) . . . . ?
C8 C13 C14 C1 -0.17(13) . . . . ?
C12 C13 C14 C15 -0.03(14) . . . . ?
C8 C13 C14 C15 -178.91(8) . . . . ?
C16 N1 C15 O1 11.34(14) . . . . ?
C16 N1 C15 C14 -165.42(8) . . . . ?
C1 C14 C15 O1 -74.02(11) . . . . ?
C13 C14 C15 O1 104.77(11) . . . . ?
C1 C14 C15 N1 102.85(10) . . . . ?
C13 C14 C15 N1 -78.36(11) . . . . ?
C15 N1 C16 C17 69.60(11) . . . . ?
N1 C16 C17 C18 56.51(12) . . . . ?
C16 C17 C18 C19 -175.82(10) . . . . ?
